data_2011576
loop_
_publ_author_name
'Brady, Fiona'
'Gallagher, John F.'

_publ_section_title
;
Intermolecular O-H...O hydrogen bonding in the three independent molecules
of (2S)-3-(4-hydroxyphenyl)-2-(1-oxoisoindolin-2-yl)propanoic acid
;
_journal_name_full 'Acta Crystallographica, Section C'
_journal_page_first 1407
_journal_page_last 1410
_journal_paper_doi 10.1107/S010827010001163X
_journal_volume 56
_journal_year 2000
_chemical_formula_moiety 'C17 H15 N O4'
_chemical_formula_sum 'C17 H15 N O4'
_chemical_formula_weight 297.30
_chemical_melting_point 503
_space_group_IT_number 19
_symmetry_cell_setting orthorhombic
_symmetry_space_group_name_Hall 'P 2ac 2ab'
_symmetry_space_group_name_H-M 'P 21 21 21'
_cell_angle_alpha 90
_cell_angle_beta 90
_cell_angle_gamma 90
_cell_formula_units_Z 12
_cell_length_a 10.7589(9)
_cell_length_b 17.8696(17)
_cell_length_c 22.6670(18)
_cell_measurement_temperature 294.0(10)
_cell_volume 4357.9(7)
_diffrn_ambient_temperature 294.0(10)
_exptl_crystal_density_diffrn 1.359
_cod_database_code 2011576

loop_
_symmetry_equiv_pos_as_xyz
'x, y, z'
'x+1/2, -y+1/2, -z'
'-x, y+1/2, -z+1/2'
'-x+1/2, -y, z+1/2'

loop_
_atom_site_label
_atom_site_fract_x
_atom_site_fract_y
_atom_site_fract_z
_atom_site_U_iso_or_equiv
_atom_site_adp_type
_atom_site_calc_flag
_atom_site_refinement_flags
_atom_site_occupancy
_atom_site_disorder_assembly
_atom_site_disorder_group
_atom_site_type_symbol
O1A -.0896(3) .28650(16) .97414(15) .0590(9) Uani d . 1 . . O
O2A -.0106(3) .17910(18) 1.00576(15) .0627(10) Uani d . 1 . . O
O3A .2947(2) .19604(16) .92347(14) .0484(8) Uani d . 1 . . O
O4A .1472(3) .32560(18) .63561(15) .0631(9) Uani d . 1 . . O
N1A .1021(3) .15017(18) .90189(15) .0395(9) Uani d . 1 . . N
C1A -.0238(4) .2245(3) .9681(2) .0455(12) Uani d . 1 . . C
C2A .0365(4) .2207(2) .90756(19) .0407(11) Uani d . 1 . . C
C3A .2231(4) .1424(2) .9149(2) .0372(10) Uani d . 1 . . C
C4A .2515(4) .0627(2) .9164(2) .0446(11) Uani d . 1 . . C
C5A .3640(5) .0270(3) .9256(2) .0632(14) Uani d . 1 . . C
C6A .3638(7) -.0494(4) .9252(3) .0850(19) Uani d . 1 . . C
C7A .2564(8) -.0892(3) .9168(3) .091(2) Uani d . 1 . . C
C8A .1440(7) -.0540(3) .9068(3) .0809(18) Uani d . 1 . . C
C9A .1428(5) .0241(2) .9069(2) .0502(12) Uani d . 1 . . C
C10A .0381(4) .0781(2) .8977(2) .0510(13) Uani d . 1 . . C
C11A .0080(4) .2542(2) .7980(2) .0408(11) Uani d . 1 . . C
C12A .1052(4) .3053(2) .7926(2) .0470(11) Uani d . 1 . . C
C13A .1493(4) .3282(2) .7383(2) .0490(12) Uani d . 1 . . C
C14A .0992(4) .2996(2) .6878(2) .0472(11) Uani d . 1 . . C
C15A .0058(4) .2471(3) .6914(2) .0489(12) Uani d . 1 . . C
C16A -.0398(4) .2254(2) .7458(2) .0437(11) Uani d . 1 . . C
C21A -.0520(4) .2353(3) .85600(19) .0503(12) Uani d . 1 . . C
O1B -.1026(3) .2615(2) .18076(16) .0761(11) Uani d . 1 . . O
O2B .0525(4) .1887(2) .15264(18) .0895(13) Uani d . 1 . . O
O3B -.0604(3) .04789(15) .26555(14) .0487(8) Uani d . 1 . . O
O4B .0515(4) .25536(18) .53753(15) .0667(10) Uani d . 1 . . O
N1B .0906(3) .13819(17) .26492(16) .0403(9) Uani d . 1 . . N
C1B -.0103(5) .2147(3) .1905(2) .0527(13) Uani d . 1 . . C
C2B .0062(4) .2007(2) .2559(2) .0450(11) Uani d . 1 . . C
C3B .0517(4) .0663(2) .26483(18) .0372(10) Uani d . 1 . . C
C4B .1614(4) .0191(2) .26163(19) .0396(10) Uani d . 1 . . C
C5B .1698(5) -.0581(2) .2610(2) .0519(12) Uani d . 1 . . C
C6B .2856(5) -.0890(3) .2524(2) .0603(14) Uani d . 1 . . C
C7B .3897(5) -.0439(3) .2458(2) .0616(14) Uani d . 1 . . C
C8B .3808(4) .0322(3) .2480(2) .0597(14) Uani d . 1 . . C
C9B .2650(4) .0639(3) .2562(2) .0458(12) Uani d . 1 . . C
C10B .2253(4) .1444(2) .2581(2) .0524(13) Uani d . 1 . . C
C11B .0488(4) .2644(2) .3540(2) .0434(11) Uani d . 1 . . C
C12B -.0470(4) .2312(3) .3846(2) .0538(13) Uani d . 1 . . C
C13B -.0474(5) .2274(3) .4451(2) .0564(13) Uani d . 1 . . C
C14B .0478(4) .2586(2) .4766(2) .0454(11) Uani d . 1 . . C
C15B .1445(5) .2928(2) .4480(2) .0501(12) Uani d . 1 . . C
C16B .1435(4) .2955(2) .3870(2) .0477(12) Uani d . 1 . . C
C21B .0468(5) .2716(2) .2877(2) .0538(13) Uani d . 1 . . C
O1C -.3651(3) -.0029(3) .65872(17) .0956(15) Uani d . 1 . . O
O2C -.1767(3) .0045(3) .69273(17) .0879(13) Uani d . 1 . . O
O3C -.0623(3) .13484(15) .57332(15) .0518(8) Uani d . 1 . . O
O4C -.1461(5) -.08855(19) .31170(18) .0897(13) Uani d . 1 . . O
N1C -.0737(3) .00823(17) .58263(17) .0424(8) Uani d . 1 . . N
C1C -.2450(4) .0016(3) .6524(2) .0451(11) Uani d . 1 . . C
C2C -.2078(3) .0049(2) .5888(2) .0412(10) Uani d . 1 . . C
C3C -.0112(4) .0730(2) .5785(2) .0396(10) Uani d . 1 . . C
C4C .1223(4) .0541(2) .5814(2) .0419(10) Uani d . 1 . . C
C5C .2260(4) .1003(3) .5795(3) .0634(15) Uani d . 1 . . C
C6C .3410(5) .0666(4) .5835(3) .0818(18) Uani d . 1 . . C
C7C .3524(4) -.0096(3) .5888(3) .0745(17) Uani d . 1 . . C
C8C .2495(4) -.0553(3) .5910(3) .0655(16) Uani d . 1 . . C
C9C .1345(4) -.0219(2) .5872(2) .0473(11) Uani d . 1 . . C
C10C .0067(4) -.0566(2) .5902(3) .0534(13) Uani d . 1 . . C
C11C -.2282(4) -.0650(2) .4895(2) .0455(12) Uani d . 1 . . C
C12C -.2335(4) -.0041(3) .4522(2) .0536(13) Uani d . 1 . . C
C13C -.2069(5) -.0105(3) .3933(2) .0565(13) Uani d . 1 . . C
C14C -.1736(5) -.0789(3) .3702(2) .0598(14) Uani d . 1 . . C
C15C -.1684(4) -.1402(3) .4071(3) .0577(14) Uani d . 1 . . C
C16C -.1960(4) -.1329(2) .4646(2) .0505(12) Uani d . 1 . . C
C21C -.2641(4) -.0610(3) .5532(2) .0539(13) Uani d . 1 . . C
H1A -.1264 .2856 1.0058 .071 Uiso calc R 1 . . H
H4A .1213 .2999 .6083 .076 Uiso calc R 1 . . H
H2A .0996 .2602 .9064 .049 Uiso calc R 1 . . H
H5A .4368 .0539 .9317 .076 Uiso calc R 1 . . H
H6A .4381 -.0750 .9309 .102 Uiso calc R 1 . . H
H7A .2592 -.1412 .9178 .109 Uiso calc R 1 . . H
H8A .0718 -.0813 .9002 .097 Uiso calc R 1 . . H
H10A -.0002 .0714 .8594 .061 Uiso calc R 1 . . H
H10B -.0247 .0729 .9282 .061 Uiso calc R 1 . . H
H12A .1414 .3246 .8266 .056 Uiso calc R 1 . . H
H13A .2133 .3631 .7361 .059 Uiso calc R 1 . . H
H15A -.0267 .2262 .6572 .059 Uiso calc R 1 . . H
H16A -.1040 .1906 .7475 .052 Uiso calc R 1 . . H
H21A -.1033 .1912 .8505 .060 Uiso calc R 1 . . H
H21B -.1069 .2762 .8668 .060 Uiso calc R 1 . . H
H1B -.1022 .2743 .1460 .091 Uiso calc R 1 . . H
H4B -.0038 .2276 .5494 .080 Uiso calc R 1 . . H
H2B -.0749 .1862 .2718 .054 Uiso calc R 1 . . H
H5B .0999 -.0880 .2662 .062 Uiso calc R 1 . . H
H6B .2942 -.1408 .2509 .072 Uiso calc R 1 . . H
H7B .4670 -.0660 .2399 .074 Uiso calc R 1 . . H
H8B .4511 .0620 .2442 .072 Uiso calc R 1 . . H
H10C .2625 .1703 .2913 .063 Uiso calc R 1 . . H
H10D .2470 .1702 .2219 .063 Uiso calc R 1 . . H
H12B -.1132 .2108 .3637 .065 Uiso calc R 1 . . H
H13B -.1124 .2036 .4646 .068 Uiso calc R 1 . . H
H15B .2097 .3139 .4692 .060 Uiso calc R 1 . . H
H16B .2088 .3191 .3676 .057 Uiso calc R 1 . . H
H21C .1294 .2851 .2742 .065 Uiso calc R 1 . . H
H21D -.0091 .3119 .2769 .065 Uiso calc R 1 . . H
H1C -.3812 -.0272 .6884 .115 Uiso calc R 1 . . H
H4C -.1288 -.0480 .2969 .108 Uiso calc R 1 . . H
H2C -.2418 .0513 .5723 .049 Uiso calc R 1 . . H
H5C .2182 .1519 .5756 .076 Uiso calc R 1 . . H
H6C .4123 .0961 .5825 .098 Uiso calc R 1 . . H
H7C .4313 -.0307 .5910 .089 Uiso calc R 1 . . H
H8C .2574 -.1068 .5950 .079 Uiso calc R 1 . . H
H10E -.0054 -.0928 .5588 .064 Uiso calc R 1 . . H
H10F -.0074 -.0807 .6279 .064 Uiso calc R 1 . . H
H12C -.2557 .0424 .4674 .064 Uiso calc R 1 . . H
H13C -.2114 .0313 .3689 .068 Uiso calc R 1 . . H
H15C -.1457 -.1867 .3921 .069 Uiso calc R 1 . . H
H16C -.1934 -.1751 .4886 .061 Uiso calc R 1 . . H
H21E -.2396 -.1074 .5721 .065 Uiso calc R 1 . . H
H21F -.3540 -.0577 .5556 .065 Uiso calc R 1 . . H

loop_
_atom_site_aniso_label
_atom_site_aniso_U_11
_atom_site_aniso_U_22
_atom_site_aniso_U_33
_atom_site_aniso_U_12
_atom_site_aniso_U_13
_atom_site_aniso_U_23
O1A .078(2) .0446(17) .055(2) .0079(17) .0261(19) -.0007(16)
O2A .082(2) .058(2) .048(2) .0111(18) .0092(19) .0074(18)
O3A .0398(16) .0569(18) .048(2) -.0093(15) -.0046(15) -.0004(16)
O4A .067(2) .071(2) .051(2) -.0084(19) .007(2) -.0014(18)
N1A .0364(18) .0381(19) .044(2) -.0041(16) .0001(16) -.0048(16)
C1A .047(3) .039(3) .050(3) -.002(2) .000(2) -.009(2)
C2A .039(2) .039(2) .044(3) -.0004(18) .005(2) -.006(2)
C3A .037(2) .042(2) .032(3) -.002(2) -.004(2) .000(2)
C4A .051(3) .051(3) .032(3) .008(2) .006(2) -.005(2)
C5A .067(3) .071(3) .051(3) .026(3) -.004(3) .001(3)
C6A .112(5) .082(4) .061(4) .044(4) -.010(4) -.006(3)
C7A .152(7) .042(3) .078(5) .025(4) -.012(5) -.007(3)
C8A .113(5) .043(3) .087(5) -.005(3) .003(4) -.008(3)
C9A .068(3) .042(3) .040(3) .000(2) .007(2) -.008(2)
C10A .045(3) .046(2) .062(3) -.008(2) .004(2) -.010(2)
C11A .033(2) .044(2) .045(3) .013(2) -.001(2) .000(2)
C12A .048(3) .047(3) .046(3) .004(2) -.003(2) -.008(2)
C13A .044(2) .049(3) .054(3) -.004(2) .004(2) -.011(2)
C14A .043(3) .047(2) .051(3) .003(2) .004(2) -.004(2)
C15A .046(3) .056(3) .045(3) .005(2) -.004(2) -.012(2)
C16A .036(2) .044(2) .051(3) .0007(19) .000(2) .002(2)
C21A .041(2) .059(3) .051(3) .010(2) -.001(2) -.005(2)
O1B .075(2) .096(3) .057(2) .027(2) -.005(2) .018(2)
O2B .120(3) .090(3) .059(3) .050(3) -.003(3) .000(2)
O3B .0361(16) .0498(17) .060(2) -.0088(14) -.0008(15) .0030(16)
O4B .093(3) .056(2) .051(2) -.024(2) -.005(2) .0077(17)
N1B .0370(18) .0356(19) .048(2) -.0037(16) -.0065(17) .0085(17)
C1B .057(3) .044(3) .057(4) .013(2) -.004(3) .008(2)
C2B .049(2) .040(2) .046(3) .005(2) -.002(2) .006(2)
C3B .039(2) .035(2) .037(3) -.005(2) -.004(2) .004(2)
C4B .041(2) .042(2) .036(3) -.001(2) -.001(2) .003(2)
C5B .056(3) .038(2) .062(3) -.003(2) -.001(3) -.005(2)
C6B .066(3) .048(3) .067(4) .010(3) .011(3) .000(3)
C7B .051(3) .072(3) .061(4) .018(3) .009(3) .001(3)
C8B .039(3) .070(3) .070(4) -.004(2) .008(3) .013(3)
C9B .041(2) .048(3) .049(3) -.004(2) .000(2) .009(2)
C10B .045(3) .046(3) .066(4) -.012(2) -.004(2) .010(3)
C11B .049(3) .034(2) .047(3) .002(2) .002(2) .009(2)
C12B .046(3) .058(3) .057(3) -.009(2) -.007(3) -.007(3)
C13B .047(3) .066(3) .056(4) -.010(3) .002(3) .003(3)
C14B .056(3) .039(2) .041(3) -.001(2) -.004(2) .004(2)
C15B .054(3) .041(2) .055(3) -.012(2) -.014(3) .006(2)
C16B .044(3) .038(2) .061(3) -.004(2) .003(2) .009(2)
C21B .069(3) .040(3) .052(3) .002(2) .002(3) .008(2)
O1C .0411(19) .186(5) .059(3) -.029(3) .0045(17) .002(3)
O2C .051(2) .153(4) .060(3) -.021(3) -.011(2) -.002(3)
O3C .0435(16) .0371(16) .075(2) .0001(14) .0012(17) .0066(16)
O4C .137(4) .063(2) .069(3) -.005(3) .041(3) -.001(2)
N1C .0299(17) .0351(18) .062(2) -.0006(15) -.0020(18) -.0008(19)
C1C .033(2) .049(3) .053(3) -.009(2) -.003(2) -.002(2)
C2C .0257(19) .050(2) .048(3) -.0048(18) -.002(2) .008(2)
C3C .040(2) .041(2) .037(3) -.005(2) -.003(2) .003(2)
C4C .034(2) .055(3) .036(3) -.007(2) .000(2) .002(2)
C5C .038(3) .065(3) .087(4) -.013(2) .003(3) -.001(3)
C6C .036(3) .097(4) .112(5) -.020(3) -.007(3) .010(4)
C7C .027(2) .102(4) .095(5) .007(3) -.003(3) .016(4)
C8C .042(3) .071(3) .083(4) .014(3) .000(3) .015(3)
C9C .039(2) .049(3) .054(3) -.002(2) .002(2) .003(2)
C10C .038(2) .045(2) .078(4) .000(2) -.001(3) .005(3)
C11C .033(2) .047(3) .057(3) -.005(2) .003(2) .004(2)
C12C .052(3) .043(3) .066(4) -.005(2) .008(2) -.003(3)
C13C .074(3) .044(3) .051(3) .000(3) .017(3) .008(2)
C14C .056(3) .056(3) .067(4) -.007(3) .019(3) -.007(3)
C15C .051(3) .041(3) .081(5) -.004(2) .012(3) -.002(3)
C16C .046(3) .044(3) .062(4) -.006(2) .002(2) .004(2)
C21C .038(2) .059(3) .065(4) -.016(2) -.002(2) .010(3)

loop_
_geom_bond_atom_site_label_1
_geom_bond_atom_site_label_2
_geom_bond_site_symmetry_2
_geom_bond_distance
_geom_bond_publ_flag
O1A C1A . 1.321(5) yes
O2A C1A . 1.187(5) yes
O3A C3A . 1.245(5) yes
O4A C14A . 1.372(5) yes
N1A C2A . 1.450(5) no
N1A C3A . 1.343(5) no
N1A C10A . 1.464(5) no
C1A C2A . 1.519(6) no
C2A C21A . 1.530(6) no
C3A C4A . 1.457(6) no
C4A C5A . 1.384(6) no
C4A C9A . 1.375(6) no
C5A C6A . 1.365(8) no
C6A C7A . 1.369(9) no
C7A C8A . 1.382(9) no
C8A C9A . 1.395(7) no
C9A C10A . 1.497(7) no
C11A C12A . 1.394(6) no
C11A C16A . 1.388(6) no
C11A C21A . 1.503(6) no
C12A C13A . 1.381(6) no
C13A C14A . 1.366(6) no
C14A C15A . 1.376(6) no
C15A C16A . 1.383(6) no
O1B C1B . 1.316(5) yes
O2B C1B . 1.187(6) yes
O3B C3B . 1.250(5) yes
O4B C14B . 1.382(5) yes
N1B C2B . 1.454(5) no
N1B C3B . 1.352(5) no
N1B C10B . 1.462(5) no
C1B C2B . 1.514(7) no
C2B C21B . 1.521(6) no
C3B C4B . 1.453(6) no
C4B C5B . 1.382(6) no
C4B C9B . 1.377(6) no
C5B C6B . 1.377(7) no
C6B C7B . 1.388(7) no
C7B C8B . 1.364(7) no
C8B C9B . 1.381(6) no
C9B C10B . 1.501(6) no
C11B C12B . 1.377(6) no
C11B C16B . 1.380(6) no
C11B C21B . 1.509(6) no
C12B C13B . 1.373(6) no
C13B C14B . 1.369(7) no
C14B C15B . 1.370(6) no
C15B C16B . 1.383(6) no
O1C C1C . 1.303(5) yes
O2C C1C . 1.174(5) yes
O3C C3C . 1.239(5) yes
O4C C14C . 1.370(6) yes
N1C C2C . 1.451(5) no
N1C C3C . 1.342(5) no
N1C C10C . 1.456(5) no
C1C C2C . 1.498(6) no
C2C C21C . 1.549(6) no
C3C C4C . 1.477(6) no
C4C C5C . 1.389(6) no
C4C C9C . 1.371(6) no
C5C C6C . 1.379(7) no
C6C C7C . 1.372(8) no
C7C C8C . 1.377(7) no
C8C C9C . 1.376(6) no
C9C C10C . 1.510(6) no
C11C C12C . 1.379(6) no
C11C C16C . 1.382(6) no
C11C C21C . 1.498(7) no
C12C C13C . 1.370(7) no
C13C C14C . 1.377(7) no
C14C C15C . 1.378(7) no
C15C C16C . 1.344(7) no

loop_
_cod_related_entry_id
_cod_related_entry_database
_cod_related_entry_code
1 ChemSpider 5386373

_cod_duplicate_entry 1100907
